data_4020659
loop_
_publ_author_name
'Bogdan Marciniec'
'Mariusz Majchrzak'
'Wies\/law Pruka\/la'
'Maciej Kubicki'
'Dariusz Chadyniak'

_publ_section_title
;
 Highly Stereoselective Synthesis, Structure, and Application
 of (E)-9-[2-(Silyl)ethenyl]-9H-carbazoles
;
_journal_name_full 'Journal of Organic Chemistry'
_journal_page_first 8550
_journal_page_last 8555
_journal_paper_doi 10.1021/jo051629t
_journal_volume 70
_journal_year 2005
_chemical_formula_sum 'C22 H21 N Si'
_chemical_formula_weight 327.49
_space_group_IT_number 2
_symmetry_cell_setting triclinic
_symmetry_space_group_name_Hall '-P 1'
_symmetry_space_group_name_H-M 'P -1'
_cell_angle_alpha 81.375(8)
_cell_angle_beta 78.537(13)
_cell_angle_gamma 85.571(13)
_cell_formula_units_Z 2
_cell_length_a 8.7723(18)
_cell_length_b 8.8405(8)
_cell_length_c 11.9797(11)
_cell_measurement_temperature 293(2)
_cell_volume 899.1(2)
_diffrn_ambient_temperature 293(2)
_exptl_crystal_density_diffrn 1.210
_cod_database_code 4020659

loop_
_symmetry_equiv_pos_as_xyz
'x, y, z'
'-x, -y, -z'

loop_
_atom_site_label
_atom_site_type_symbol
_atom_site_fract_x
_atom_site_fract_y
_atom_site_fract_z
_atom_site_U_iso_or_equiv
_atom_site_adp_type
_atom_site_occupancy
_atom_site_symmetry_multiplicity
_atom_site_calc_flag
_atom_site_refinement_flags
_atom_site_disorder_assembly
_atom_site_disorder_group
C1 C 0.7593(3) 0.2779(2) 0.8908(2) 0.0603(5) Uani 1 1 d . . .
H1 H 0.758(2) 0.351(3) 0.9449(19) 0.070(7) Uiso 1 1 d . . .
C2 C 0.8902(3) 0.2402(3) 0.8144(2) 0.0677(6) Uani 1 1 d . . .
H2 H 0.984(3) 0.283(3) 0.8145(19) 0.075(7) Uiso 1 1 d . . .
C3 C 0.8850(3) 0.1387(3) 0.7373(2) 0.0664(6) Uani 1 1 d . . .
H3 H 0.981(3) 0.109(2) 0.6873(19) 0.068(7) Uiso 1 1 d . . .
C4 C 0.7482(2) 0.0723(2) 0.73474(19) 0.0572(5) Uani 1 1 d . . .
H4 H 0.744(2) -0.004(2) 0.6831(18) 0.065(6) Uiso 1 1 d . . .
C4A C 0.6168(2) 0.1106(2) 0.81182(16) 0.0466(4) Uani 1 1 d . . .
N5 N 0.46516(17) 0.05978(16) 0.82828(12) 0.0453(3) Uani 1 1 d . . .
C51 C 0.4300(2) -0.0561(2) 0.77106(16) 0.0467(4) Uani 1 1 d . . .
H51 H 0.528(2) -0.095(2) 0.7235(17) 0.056(6) Uiso 1 1 d . . .
C52 C 0.2989(3) -0.1202(2) 0.77683(19) 0.0586(5) Uani 1 1 d . . .
H52 H 0.205(3) -0.083(3) 0.819(2) 0.087(8) Uiso 1 1 d . . .
Si5 Si 0.28047(6) -0.27608(6) 0.69253(5) 0.05075(17) Uani 1 1 d . . .
C5B C 0.1387(3) -0.2096(4) 0.5970(3) 0.0770(7) Uani 1 1 d . . .
H5B1 H 0.031(3) -0.190(3) 0.645(2) 0.104(9) Uiso 1 1 d . . .
H5B2 H 0.129(3) -0.286(4) 0.556(3) 0.114(11) Uiso 1 1 d . . .
H5B3 H 0.162(3) -0.109(4) 0.553(2) 0.106(10) Uiso 1 1 d . . .
C5C C 0.2100(4) -0.4498(3) 0.7920(3) 0.0759(7) Uani 1 1 d . . .
H5C1 H 0.215(3) -0.529(4) 0.758(3) 0.109(10) Uiso 1 1 d . . .
H5C2 H 0.112(4) -0.427(3) 0.833(3) 0.105(10) Uiso 1 1 d . . .
H5C3 H 0.281(4) -0.490(4) 0.848(3) 0.143(14) Uiso 1 1 d . . .
C53 C 0.4790(2) -0.3180(2) 0.60808(16) 0.0494(4) Uani 1 1 d . . .
C54 C 0.5375(3) -0.2333(3) 0.5030(2) 0.0682(6) Uani 1 1 d . . .
H54 H 0.476(3) -0.161(3) 0.474(2) 0.088(8) Uiso 1 1 d . . .
C55 C 0.6868(3) -0.2566(3) 0.4457(2) 0.0789(7) Uani 1 1 d . . .
H55 H 0.730(3) -0.192(3) 0.374(2) 0.100(9) Uiso 1 1 d . . .
C56 C 0.7841(3) -0.3658(3) 0.4904(2) 0.0723(6) Uani 1 1 d . . .
H56 H 0.897(3) -0.383(3) 0.447(2) 0.091(8) Uiso 1 1 d . . .
C57 C 0.7303(3) -0.4531(3) 0.5936(2) 0.0804(7) Uani 1 1 d . . .
H57 H 0.799(3) -0.534(3) 0.625(2) 0.100(9) Uiso 1 1 d . . .
C58 C 0.5808(3) -0.4294(3) 0.6508(2) 0.0693(6) Uani 1 1 d . . .
H58 H 0.541(3) -0.493(3) 0.718(2) 0.090(8) Uiso 1 1 d . . .
C5A C 0.3713(2) 0.13196(19) 0.91594(15) 0.0441(4) Uani 1 1 d . . .
C6 C 0.2144(2) 0.1228(2) 0.96272(18) 0.0544(5) Uani 1 1 d . . .
H6 H 0.145(2) 0.062(2) 0.9385(18) 0.068(6) Uiso 1 1 d . . .
C7 C 0.1523(3) 0.2086(2) 1.0498(2) 0.0636(6) Uani 1 1 d . . .
H7 H 0.039(3) 0.202(3) 1.084(2) 0.076(7) Uiso 1 1 d . . .
C8 C 0.2435(3) 0.3007(2) 1.09118(19) 0.0642(6) Uani 1 1 d . . .
H8 H 0.202(3) 0.356(3) 1.150(2) 0.077(7) Uiso 1 1 d . . .
C9 C 0.3985(3) 0.3110(2) 1.04474(18) 0.0578(5) Uani 1 1 d . . .
H9 H 0.463(2) 0.377(2) 1.0714(18) 0.066(6) Uiso 1 1 d . . .
C9A C 0.4647(2) 0.22727(19) 0.95583(15) 0.0473(4) Uani 1 1 d . . .
C9B C 0.6198(2) 0.21360(19) 0.88992(16) 0.0488(4) Uani 1 1 d . . .

loop_
_atom_site_aniso_label
_atom_site_aniso_U_11
_atom_site_aniso_U_22
_atom_site_aniso_U_33
_atom_site_aniso_U_23
_atom_site_aniso_U_13
_atom_site_aniso_U_12
C1 0.0702(14) 0.0460(11) 0.0714(14) -0.0031(10) -0.0301(12) -0.0112(9)
C2 0.0613(14) 0.0566(13) 0.0877(17) 0.0051(11) -0.0262(13) -0.0159(10)
C3 0.0560(13) 0.0617(13) 0.0769(15) 0.0018(11) -0.0079(11) -0.0076(10)
C4 0.0591(12) 0.0530(11) 0.0596(12) -0.0067(9) -0.0108(10) -0.0052(9)
C4A 0.0513(11) 0.0406(9) 0.0494(10) -0.0013(7) -0.0160(8) -0.0041(7)
N5 0.0501(9) 0.0417(8) 0.0469(8) -0.0095(6) -0.0132(7) -0.0036(6)
C51 0.0557(11) 0.0410(9) 0.0461(10) -0.0097(7) -0.0143(8) -0.0005(8)
C52 0.0588(13) 0.0593(12) 0.0615(12) -0.0253(10) -0.0047(10) -0.0105(10)
Si5 0.0575(3) 0.0476(3) 0.0513(3) -0.0161(2) -0.0121(2) -0.0054(2)
C5B 0.0732(17) 0.087(2) 0.0818(18) -0.0319(16) -0.0303(14) 0.0078(14)
C5C 0.087(2) 0.0600(14) 0.0784(17) -0.0170(13) 0.0028(15) -0.0201(13)
C53 0.0600(12) 0.0429(9) 0.0492(10) -0.0134(8) -0.0148(9) -0.0007(8)
C54 0.0675(15) 0.0629(14) 0.0669(14) 0.0041(11) -0.0094(11) 0.0089(11)
C55 0.0757(17) 0.0746(16) 0.0733(16) 0.0060(13) 0.0027(13) 0.0019(13)
C56 0.0619(14) 0.0780(16) 0.0759(16) -0.0204(13) -0.0066(12) 0.0056(12)
C57 0.0815(17) 0.0833(17) 0.0737(16) -0.0134(13) -0.0195(14) 0.0309(14)
C58 0.0850(17) 0.0645(14) 0.0534(12) -0.0057(11) -0.0109(11) 0.0170(12)
C5A 0.0535(11) 0.0366(8) 0.0440(9) -0.0057(7) -0.0144(8) 0.0009(7)
C6 0.0570(12) 0.0476(10) 0.0609(12) -0.0142(9) -0.0120(10) -0.0013(9)
C7 0.0643(14) 0.0578(12) 0.0660(13) -0.0160(10) -0.0018(11) 0.0014(10)
C8 0.0821(16) 0.0534(12) 0.0566(12) -0.0192(10) -0.0054(11) 0.0027(11)
C9 0.0802(15) 0.0436(10) 0.0552(11) -0.0124(9) -0.0223(11) -0.0022(10)
C9A 0.0613(12) 0.0363(9) 0.0476(10) -0.0049(7) -0.0197(9) -0.0004(8)
C9B 0.0606(11) 0.0360(9) 0.0535(10) -0.0008(7) -0.0232(9) -0.0047(8)

loop_
_geom_bond_atom_site_label_1
_geom_bond_atom_site_label_2
_geom_bond_distance
_geom_bond_site_symmetry_2
_geom_bond_publ_flag
C1 C2 1.372(3) . ?
C1 C9B 1.392(3) . ?
C1 H1 0.98(2) . ?
C2 C3 1.390(3) . ?
C2 H2 0.93(2) . ?
C3 C4 1.383(3) . ?
C3 H3 0.98(2) . ?
C4 C4A 1.381(3) . ?
C4 H4 0.99(2) . ?
C4A N5 1.404(2) . ?
C4A C9B 1.405(2) . ?
N5 C51 1.400(2) . ?
N5 C5A 1.402(2) . ?
C51 C52 1.306(3) . ?
C51 H51 0.999(19) . ?
C52 Si5 1.860(2) . ?
C52 H52 0.94(2) . ?
Si5 C5B 1.858(3) . ?
Si5 C5C 1.862(3) . ?
Si5 C53 1.873(2) . ?
C5B H5B1 1.02(3) . ?
C5B H5B2 0.91(3) . ?
C5B H5B3 0.98(3) . ?
C5C H5C1 0.85(3) . ?
C5C H5C2 0.92(3) . ?
C5C H5C3 1.02(4) . ?
C53 C58 1.387(3) . ?
C53 C54 1.388(3) . ?
C54 C55 1.369(3) . ?
C54 H54 0.88(3) . ?
C55 C56 1.360(3) . ?
C55 H55 0.98(3) . ?
C56 C57 1.373(4) . ?
C56 H56 1.04(3) . ?
C57 C58 1.370(3) . ?
C57 H57 0.98(3) . ?
C58 H58 0.94(3) . ?
C5A C6 1.382(3) . ?
C5A C9A 1.411(2) . ?
C6 C7 1.382(3) . ?
C6 H6 0.95(2) . ?
C7 C8 1.388(3) . ?
C7 H7 1.00(2) . ?
C8 C9 1.368(3) . ?
C8 H8 0.92(2) . ?
C9 C9A 1.394(3) . ?
C9 H9 0.97(2) . ?
C9A C9B 1.437(3) . ?

loop_
_cod_related_entry_id
_cod_related_entry_database
_cod_related_entry_code
1 ChemSpider 9827526
